data_4303291
loop_
_publ_author_name
'Richard D. Adams'
'William C. Pearl'

_publ_section_title
;
Rhenium-Bismuth Carbonyl Cluster Compounds
;
_journal_name_full 'Inorganic Chemistry'
_journal_page_first 9519
_journal_page_last 9525
_journal_paper_doi 10.1021/ic901176x
_journal_volume 48
_journal_year 2009
_chemical_formula_sum 'C20 H10 Bi2 O8 Re2'
_chemical_formula_weight 1168.64
_chemical_name_systematic
; 

 ? 

;
_space_group_IT_number 14
_symmetry_cell_setting monoclinic
_symmetry_space_group_name_Hall '-P 2ybc'
_symmetry_space_group_name_H-M 'P 1 21/c 1'
_atom_sites_solution_hydrogens geom
_atom_sites_solution_primary direct
_atom_sites_solution_secondary difmap
_audit_creation_method SHELXL-97
_cell_angle_alpha 90.00
_cell_angle_beta 90.148(5)
_cell_angle_gamma 90.00
_cell_formula_units_Z 4
_cell_length_a 17.901(5)
_cell_length_b 14.229(4)
_cell_length_c 9.425(3)
_cell_measurement_reflns_used 2920
_cell_measurement_temperature 294(2)
_cell_measurement_theta_max 24.58
_cell_measurement_theta_min 2.28
_cell_volume 2400.7(12)
_computing_cell_refinement 'SAINT+  V6.45 (Bruker, 2003)'
_computing_data_collection 'SMART V5.632 (Bruker, 2005)'
_computing_data_reduction 'SAINT+  V6.45'
_computing_molecular_graphics 'SHELXTL V6.1 (Sheldrick, 2000)'
_computing_publication_material 'SHELXTL V6.1'
_computing_structure_refinement 'SHELXL-97 (Sheldrick, 1997)'
_computing_structure_solution 'SHELXS-97 (Sheldrick, 1990)'
_diffrn_ambient_temperature 294(2)
_diffrn_measured_fraction_theta_full 0.999
_diffrn_measured_fraction_theta_max 0.999
_diffrn_measurement_device_type 'Bruker SMART APEX CCD diffractometer'
_diffrn_measurement_method 'omega scans'
_diffrn_radiation_monochromator graphite
_diffrn_radiation_source 'fine-focus sealed tube'
_diffrn_radiation_type MoK\a
_diffrn_radiation_wavelength 0.71073
_diffrn_reflns_av_R_equivalents 0.1102
_diffrn_reflns_av_sigmaI/netI 0.1070
_diffrn_reflns_limit_h_max 22
_diffrn_reflns_limit_h_min -22
_diffrn_reflns_limit_k_max 17
_diffrn_reflns_limit_k_min -17
_diffrn_reflns_limit_l_max 11
_diffrn_reflns_limit_l_min -11
_diffrn_reflns_number 21034
_diffrn_reflns_theta_full 26.37
_diffrn_reflns_theta_max 26.37
_diffrn_reflns_theta_min 1.14
_diffrn_standards_decay_% <1
_exptl_absorpt_coefficient_mu 24.708
_exptl_absorpt_correction_T_max 1.000
_exptl_absorpt_correction_T_min 0.0599
_exptl_absorpt_correction_type multi-scan
_exptl_absorpt_process_details '(SADABS, Bruker, 1997)'
_exptl_crystal_colour Red
_exptl_crystal_density_diffrn 3.233
_exptl_crystal_density_method 'not measured'
_exptl_crystal_description Plate
_exptl_crystal_F_000 2040
_exptl_crystal_size_max 0.30
_exptl_crystal_size_mid 0.20
_exptl_crystal_size_min 0.02
_refine_diff_density_max 3.556
_refine_diff_density_min -3.893
_refine_diff_density_rms 0.525
_refine_ls_extinction_method none
_refine_ls_goodness_of_fit_ref 0.984
_refine_ls_hydrogen_treatment mixed
_refine_ls_matrix_type full
_refine_ls_number_parameters 289
_refine_ls_number_reflns 4908
_refine_ls_number_restraints 0
_refine_ls_restrained_S_all 0.984
_refine_ls_R_factor_all 0.1276
_refine_ls_R_factor_gt 0.0748
_refine_ls_shift/su_max 0.000
_refine_ls_shift/su_mean 0.000
_refine_ls_structure_factor_coef Fsqd
_refine_ls_weighting_details 'calc w=1/[\s^2^(Fo^2^)+(0.1031P)^2^+0.0000P] where P=(Fo^2^+2Fc^2^)/3'
_refine_ls_weighting_scheme calc
_refine_ls_wR_factor_gt 0.1743
_refine_ls_wR_factor_ref 0.2016
_reflns_number_gt 2799
_reflns_number_total 4908
_reflns_threshold_expression >2sigma(I)
_cod_data_source_file ic901176x_si_001_4.cif
_cod_data_source_block p21c
_cod_depositor_comments
;
The following automatic conversions were performed:
'_symmetry_cell_setting' value 'Monoclinic' changed to 'monoclinic'
according to '/home/saulius/struct/CIF-dictionaries/cif_core.dic'
dictionary named 'cif_core.dic' version 2.4.1 from
2010-06-29.

'_exptl_absorpt_correction_type' value 'Multi-scan' changed
to 'multi-scan' according to
'/home/saulius/struct/CIF-dictionaries/cif_core.dic' dictionary named
'cif_core.dic' version 2.4.1 from 2010-06-29.

Automatic conversion script
Id: cif_fix_enum 1527 2010-12-29 10:47:43Z saulius 
;
_cod_original_cell_volume 2400.8(11)
_cod_database_code 4303291

loop_
_symmetry_equiv_pos_as_xyz
'x, y, z'
'-x, y+1/2, -z+1/2'
'-x, -y, -z'
'x, -y-1/2, z-1/2'

loop_
_atom_site_label
_atom_site_type_symbol
_atom_site_fract_x
_atom_site_fract_y
_atom_site_fract_z
_atom_site_U_iso_or_equiv
_atom_site_adp_type
_atom_site_occupancy
_atom_site_symmetry_multiplicity
_atom_site_calc_flag
_atom_site_refinement_flags
_atom_site_disorder_assembly
_atom_site_disorder_group
Re1 Re 0.47464(6) 0.04081(7) 0.14458(9) 0.0458(3) Uani 1 1 d . . .
Re2 Re 0.97479(6) 0.04080(7) 0.35544(9) 0.0456(3) Uani 1 1 d . . .
Bi1 Bi 0.62735(6) 0.05487(7) 0.04032(10) 0.0512(3) Uani 1 1 d . . .
Bi2 Bi 0.87283(6) -0.05499(7) 0.54009(10) 0.0511(3) Uani 1 1 d . . .
O11 O 0.4834(11) -0.1571(17) 0.277(2) 0.079(6) Uani 1 1 d . . .
O12 O 0.3289(15) 0.0820(16) 0.315(2) 0.089(7) Uani 1 1 d . . .
O13 O 0.5637(11) 0.1301(19) 0.3942(19) 0.093(8) Uani 1 1 d . . .
O14 O 0.4402(11) 0.2306(15) -0.0086(19) 0.071(5) Uani 1 1 d . . .
O21 O 0.9395(12) 0.2295(15) 0.509(2) 0.079(6) Uani 1 1 d . . .
O22 O 1.0621(12) 0.126(2) 0.1023(18) 0.116(10) Uani 1 1 d . . .
O23 O 0.8318(16) 0.0821(18) 0.182(3) 0.099(8) Uani 1 1 d . . .
O24 O 0.9819(12) -0.1602(17) 0.226(2) 0.091(7) Uani 1 1 d . . .
C11 C 0.4806(13) -0.085(2) 0.230(2) 0.046(6) Uani 1 1 d . . .
C12 C 0.3807(18) 0.0642(18) 0.255(3) 0.064(7) Uani 1 1 d . . .
C13 C 0.5318(14) 0.099(2) 0.292(3) 0.064(7) Uani 1 1 d . . .
C14 C 0.4567(14) 0.157(2) 0.046(2) 0.054(7) Uani 1 1 d . . .
C15 C 0.6890(13) -0.0684(17) 0.139(2) 0.046(6) Uani 1 1 d . . .
C16 C 0.6697(13) -0.102(2) 0.281(2) 0.058(7) Uani 1 1 d . . .
H16 H 0.6297 -0.0783 0.3320 0.070 Uiso 1 1 calc R . .
C17 C 0.7172(16) -0.176(2) 0.335(2) 0.068(8) Uani 1 1 d . . .
H17 H 0.7084 -0.1998 0.4257 0.081 Uiso 1 1 calc R . .
C18 C 0.7755(16) -0.212(2) 0.256(3) 0.069(8) Uani 1 1 d . . .
H18 H 0.8039 -0.2617 0.2919 0.083 Uiso 1 1 calc R . .
C19 C 0.7912(15) -0.1756(19) 0.129(3) 0.059(7) Uani 1 1 d . . .
H19 H 0.8321 -0.1978 0.0780 0.071 Uiso 1 1 calc R . .
C20 C 0.7478(15) -0.1063(19) 0.072(3) 0.062(7) Uani 1 1 d . . .
H20 H 0.7597 -0.0839 -0.0176 0.075 Uiso 1 1 calc R . .
C21 C 0.9569(18) 0.1545(18) 0.452(2) 0.068(8) Uani 1 1 d . . .
C22 C 1.0327(15) 0.098(2) 0.205(3) 0.070(8) Uani 1 1 d . . .
C23 C 0.883(2) 0.0656(17) 0.249(3) 0.065(8) Uani 1 1 d . . .
C24 C 0.9844(13) -0.0856(19) 0.274(2) 0.046(6) Uani 1 1 d . . .
C25 C 0.8098(14) 0.0681(17) 0.648(2) 0.047(6) Uani 1 1 d . . .
C26 C 0.7537(14) 0.1060(17) 0.570(3) 0.053(6) Uani 1 1 d . . .
H26 H 0.7445 0.0848 0.4781 0.064 Uiso 1 1 calc R . .
C27 C 0.7113(16) 0.1748(19) 0.626(3) 0.065(8) Uani 1 1 d . . .
H27 H 0.6706 0.1979 0.5755 0.077 Uiso 1 1 calc R . .
C28 C 0.7274(15) 0.212(2) 0.759(3) 0.061(7) Uani 1 1 d . . .
H28 H 0.6988 0.2605 0.7957 0.074 Uiso 1 1 calc R . .
C29 C 0.7841(17) 0.176(2) 0.835(3) 0.069(8) Uani 1 1 d . . .
H29 H 0.7939 0.1994 0.9259 0.083 Uiso 1 1 calc R . .
C30 C 0.8306(17) 0.102(2) 0.776(3) 0.075(9) Uani 1 1 d . . .
H30 H 0.8724 0.0789 0.8234 0.090 Uiso 1 1 calc R . .

loop_
_atom_site_aniso_label
_atom_site_aniso_U_11
_atom_site_aniso_U_22
_atom_site_aniso_U_33
_atom_site_aniso_U_23
_atom_site_aniso_U_13
_atom_site_aniso_U_12
Re1 0.0558(7) 0.0550(6) 0.0266(4) -0.0021(4) 0.0035(4) 0.0011(5)
Re2 0.0549(6) 0.0545(6) 0.0273(5) 0.0026(4) 0.0020(4) 0.0011(4)
Bi1 0.0546(6) 0.0572(6) 0.0419(5) -0.0006(4) 0.0012(4) -0.0069(4)
Bi2 0.0545(6) 0.0568(6) 0.0418(5) 0.0006(4) 0.0052(4) -0.0062(4)
O11 0.075(15) 0.091(16) 0.070(13) 0.022(12) 0.026(10) 0.011(12)
O12 0.11(2) 0.087(16) 0.071(14) 0.000(12) 0.043(13) 0.017(14)
O13 0.078(15) 0.15(2) 0.046(11) -0.037(13) -0.019(10) 0.005(14)
O14 0.074(15) 0.083(15) 0.056(12) -0.003(10) 0.006(9) 0.007(11)
O21 0.117(19) 0.066(14) 0.053(12) 0.021(10) 0.004(10) 0.003(12)
O22 0.096(17) 0.21(3) 0.038(11) 0.050(14) 0.030(10) -0.028(17)
O23 0.12(2) 0.094(18) 0.082(16) 0.007(13) -0.049(14) 0.002(15)
O24 0.102(18) 0.084(16) 0.086(16) -0.024(13) -0.008(12) 0.022(13)
C11 0.049(15) 0.068(17) 0.021(11) 0.004(11) -0.006(9) 0.003(12)
C12 0.08(2) 0.052(17) 0.059(17) 0.003(13) -0.008(15) 0.006(14)
C13 0.033(15) 0.071(19) 0.09(2) -0.011(16) 0.010(13) 0.022(13)
C14 0.061(17) 0.08(2) 0.024(11) -0.024(12) -0.002(10) -0.016(14)
C15 0.047(15) 0.071(17) 0.019(10) -0.007(10) 0.006(9) -0.007(11)
C16 0.041(15) 0.11(2) 0.029(12) 0.014(13) 0.018(10) 0.013(14)
C17 0.08(2) 0.11(2) 0.023(11) -0.006(13) -0.002(11) 0.014(17)
C18 0.08(2) 0.08(2) 0.047(15) -0.006(14) -0.021(14) 0.016(16)
C19 0.067(19) 0.063(18) 0.047(15) -0.023(13) -0.004(12) 0.021(14)
C20 0.07(2) 0.065(18) 0.048(15) 0.018(13) 0.019(13) 0.010(15)
C21 0.14(3) 0.038(15) 0.026(11) 0.015(11) 0.002(13) -0.029(16)
C22 0.053(18) 0.09(2) 0.072(19) 0.004(16) 0.011(14) 0.025(15)
C23 0.11(3) 0.033(14) 0.053(16) 0.002(12) 0.010(16) -0.015(14)
C24 0.062(17) 0.057(15) 0.021(11) 0.004(10) 0.018(10) -0.001(12)
C25 0.055(16) 0.064(16) 0.021(10) -0.001(10) 0.002(9) -0.003(12)
C26 0.058(17) 0.046(15) 0.056(15) 0.011(12) 0.006(12) -0.001(12)
C27 0.08(2) 0.060(18) 0.052(16) 0.007(13) 0.002(13) 0.035(15)
C28 0.07(2) 0.063(18) 0.053(16) 0.006(14) 0.009(13) -0.013(15)
C29 0.09(2) 0.09(2) 0.030(13) 0.003(13) 0.014(13) 0.003(17)
C30 0.07(2) 0.09(2) 0.063(19) 0.002(16) -0.013(14) 0.031(18)

loop_
_geom_angle_atom_site_label_1
_geom_angle_atom_site_label_2
_geom_angle_atom_site_label_3
_geom_angle
_geom_angle_site_symmetry_1
_geom_angle_site_symmetry_3
_geom_angle_publ_flag
C13 Re1 C14 93.9(11) . . ?
C13 Re1 C11 93.8(11) . . ?
C14 Re1 C11 171.8(9) . . ?
C13 Re1 C12 90.0(11) . . ?
C14 Re1 C12 88.2(10) . . ?
C11 Re1 C12 89.0(10) . . ?
C13 Re1 Bi1 170.7(8) . 3_655 ?
C14 Re1 Bi1 90.5(6) . 3_655 ?
C11 Re1 Bi1 81.5(7) . 3_655 ?
C12 Re1 Bi1 82.0(8) . 3_655 ?
C13 Re1 Bi1 73.4(7) . . ?
C14 Re1 Bi1 86.2(7) . . ?
C11 Re1 Bi1 98.7(7) . . ?
C12 Re1 Bi1 162.0(8) . . ?
Bi1 Re1 Bi1 115.11(4) 3_655 . ?
C13 Re1 Re1 130.0(7) . 3_655 ?
C14 Re1 Re1 86.9(6) . 3_655 ?
C11 Re1 Re1 90.3(6) . 3_655 ?
C12 Re1 Re1 139.9(8) . 3_655 ?
Bi1 Re1 Re1 58.33(4) 3_655 3_655 ?
Bi1 Re1 Re1 56.79(4) . 3_655 ?
C21 Re2 C22 94.9(11) . . ?
C21 Re2 C23 87.1(12) . . ?
C22 Re2 C23 90.1(11) . . ?
C21 Re2 C24 172.1(9) . . ?
C22 Re2 C24 93.0(11) . . ?
C23 Re2 C24 92.3(10) . . ?
C21 Re2 Bi2 90.3(7) . . ?
C22 Re2 Bi2 170.3(9) . . ?
C23 Re2 Bi2 81.9(8) . . ?
C24 Re2 Bi2 81.9(6) . . ?
C21 Re2 Bi2 86.4(10) . 3_756 ?
C22 Re2 Bi2 73.5(8) . 3_756 ?
C23 Re2 Bi2 161.7(7) . 3_756 ?
C24 Re2 Bi2 96.5(7) . 3_756 ?
Bi2 Re2 Bi2 115.19(4) . 3_756 ?
C21 Re2 Re2 86.8(7) . 3_756 ?
C22 Re2 Re2 130.3(8) . 3_756 ?
C23 Re2 Re2 139.5(8) . 3_756 ?
C24 Re2 Re2 88.6(6) . 3_756 ?
Bi2 Re2 Re2 58.14(4) . 3_756 ?
Bi2 Re2 Re2 57.05(4) 3_756 3_756 ?
C15 Bi1 Re1 100.9(6) . 3_655 ?
C15 Bi1 Re1 105.3(5) . . ?
Re1 Bi1 Re1 64.89(4) 3_655 . ?
C25 Bi2 Re2 102.6(6) . . ?
C25 Bi2 Re2 104.9(6) . 3_756 ?
Re2 Bi2 Re2 64.81(4) . 3_756 ?
O11 C11 Re1 179(2) . . ?
O12 C12 Re1 176(3) . . ?
O13 C13 Re1 173(3) . . ?
O14 C14 Re1 174(2) . . ?
C20 C15 C16 119(2) . . ?
C20 C15 Bi1 120.1(16) . . ?
C16 C15 Bi1 120.9(16) . . ?
C17 C16 C15 115(2) . . ?
C18 C17 C16 121(2) . . ?
C19 C18 C17 120(3) . . ?
C18 C19 C20 121(2) . . ?
C15 C20 C19 124(2) . . ?
O21 C21 Re2 174(3) . . ?
O22 C22 Re2 171(3) . . ?
O23 C23 Re2 176(3) . . ?
O24 C24 Re2 173(2) . . ?
C30 C25 C26 123(2) . . ?
C30 C25 Bi2 121.7(19) . . ?
C26 C25 Bi2 115.1(16) . . ?
C27 C26 C25 119(3) . . ?
C26 C27 C28 121(3) . . ?
C29 C28 C27 120(3) . . ?
C28 C29 C30 120(3) . . ?
C25 C30 C29 116(2) . . ?

loop_
_geom_bond_atom_site_label_1
_geom_bond_atom_site_label_2
_geom_bond_distance
_geom_bond_site_symmetry_2
_geom_bond_publ_flag
Re1 C13 1.91(3) . ?
Re1 C14 1.92(3) . ?
Re1 C11 1.96(3) . ?
Re1 C12 2.01(3) . ?
Re1 Bi1 2.8649(14) 3_655 ?
Re1 Bi1 2.9143(16) . ?
Re1 Re1 3.1006(18) 3_655 ?
Re2 C21 1.89(3) . ?
Re2 C22 1.94(3) . ?
Re2 C23 1.96(4) . ?
Re2 C24 1.96(3) . ?
Re2 Bi2 2.8696(14) . ?
Re2 Bi2 2.9047(16) 3_756 ?
Re2 Re2 3.0946(19) 3_756 ?
Bi1 C15 2.27(2) . ?
Bi1 Re1 2.8649(14) 3_655 ?
Bi2 C25 2.32(2) . ?
Bi2 Re2 2.9046(16) 3_756 ?
O11 C11 1.12(3) . ?
O12 C12 1.12(3) . ?
O13 C13 1.20(3) . ?
O14 C14 1.20(3) . ?
O21 C21 1.23(3) . ?
O22 C22 1.17(3) . ?
O23 C23 1.13(3) . ?
O24 C24 1.15(3) . ?
C15 C20 1.34(3) . ?
C15 C16 1.46(3) . ?
C16 C17 1.44(4) . ?
C17 C18 1.38(4) . ?
C18 C19 1.34(4) . ?
C19 C20 1.36(3) . ?
C25 C30 1.35(3) . ?
C25 C26 1.35(3) . ?
C26 C27 1.35(3) . ?
C27 C28 1.39(4) . ?
C28 C29 1.34(4) . ?
C29 C30 1.46(4) . ?
